data_9005249
loop_
_publ_author_name
'Ferraris, G.'
'Ivaldi, G.'
'Khomyakov, A. P.'

_publ_section_title
;
 Altisite Na3K6Ti2[Al2Si8O26]Cl3 a new hyperalkaline
 aluminosilicate from Kola Peninsula (Russia) related to
 lemoynite: crystal structure and thermal evolution
 Sample: HT, T = 700 C
;
_journal_name_full 'European Journal of Mineralogy'
_journal_page_first 537
_journal_page_last 546
_journal_volume 7
_journal_year 1995
_chemical_compound_source 'Kola Peninsula, Russia'
_chemical_formula_sum 'Al2 Cl3 K5.5 Na3.5 O26 Si8 Ti2'
_chemical_name_mineral Altisite
_space_group_IT_number 12
_symmetry_space_group_name_Hall '-C 2y'
_symmetry_space_group_name_H-M 'C 1 2/m 1'
_cell_angle_alpha 90
_cell_angle_beta 105.62
_cell_angle_gamma 90
_cell_formula_units_Z 2
_cell_length_a 10.423
_cell_length_b 16.333
_cell_length_c 9.160
_cell_volume 1501.798
_database_code_amcsd 0006595
_diffrn_ambient_temperature 973.15
_exptl_crystal_density_diffrn 2.637
_cod_original_formula_sum 'K5.5 Na3.5 Ti2 Si8 Al2 O26 Cl3'
_cod_database_code 9005249

loop_
_space_group_symop_operation_xyz
x,y,z
1/2+x,1/2+y,z
x,-y,z
1/2+x,1/2-y,z
-x,y,-z
1/2-x,1/2+y,-z
-x,-y,-z
1/2-x,1/2-y,-z

loop_
_atom_site_label
_atom_site_fract_x
_atom_site_fract_y
_atom_site_fract_z
_atom_site_occupancy
_atom_site_U_iso_or_equiv
K1 0.20520 0.14147 0.10660 0.95000 0.05630
Na1_1 0.20520 0.14147 0.10660 0.05000 0.05630
K2 0.10280 0.01510 0.36650 0.42500 0.08600
Na2_1 0.10280 0.01510 0.36650 0.07500 0.08600
Na1_2 0.00000 0.38470 0.50000 1.00000 0.04650
Na2_2 0.00000 0.50000 0.00000 1.00000 0.08100
Ti 0.25000 0.25000 0.50000 1.00000 0.01480
Si1 0.72627 0.09803 0.26440 1.00000 0.01640
Si2 0.94619 0.21412 0.27537 1.00000 0.01730
Al 0.00000 0.31552 0.00000 1.00000 0.01910
O1 0.87490 0.12340 0.25200 1.00000 0.02920
O2 0.69460 0.14280 0.40650 1.00000 0.03030
O3 0.62090 0.11830 0.10520 1.00000 0.03430
O4 0.73190 0.00000 0.29180 1.00000 0.03200
O5 0.86490 0.27030 0.36570 1.00000 0.02600
O6 0.92760 0.25300 0.10860 1.00000 0.03550
O7 0.10130 0.19720 0.35490 1.00000 0.03410
Cl1 0.00000 0.00000 0.00000 1.00000 0.07800
Cl2 0.12120 0.50000 0.72820 1.00000 0.06940

loop_
_cod_changelog_entry_id
_cod_changelog_entry_author
_cod_changelog_entry_date
_cod_changelog_entry_text
1
;cod-tools version 3.10.1
Id: cif_fix_AMCSD_atom_labels 10224 2024-08-07 11:09:31Z saulius
;
2024-08-07T19:39:26+03:00
;Changed the following '_atom_site_label' values:
the first duplicated label 'Na1'  converted to 'Na1_1'
duplicated label 'Na1' at index 4 converted to 'Na1_2'
the first duplicated label 'Na2'  converted to 'Na2_1'
duplicated label 'Na2' at index 5 converted to 'Na2_2'
;

loop_
_cod_related_entry_id
_cod_related_entry_database
_cod_related_entry_code
1 AMCSD 0006595
